data_7708207
loop_
_publ_author_name
'Chaplygin, Daniil'
'Larin, Alexander'
'Muravyev, Nikita V.'
'Meerov, Dmitry B.'
'Kosareva, Ekaterina'
'Kiselev, Vitaly G.'
'Pivkina, Alla N.'
'Ananyev, Ivan V.'
'Fershtat, Leonid'

_publ_section_title
;
 Nitrogen-Rich Metal-Free Salts: a New Look at 5
 (Trinitromethyl)tetrazolate Anion as an Energetic Moiety
;
_journal_name_full 'Dalton Transactions'
_journal_paper_doi 10.1039/D1DT02688G
_journal_year 2021
_chemical_formula_moiety 'C2 N7 O6, C3 H7 N8'
_chemical_formula_sum 'C5 H7 N15 O6'
_chemical_formula_weight 373.26
_space_group_crystal_system monoclinic
_space_group_IT_number 14
_space_group_name_Hall '-P 2ybc'
_space_group_name_H-M_alt 'P 1 21/c 1'
_atom_sites_solution_hydrogens difmap
_audit_creation_method SHELXL-2014/6
_audit_update_record
;
2021-07-02 deposited with the CCDC.	2021-09-06 downloaded from the CCDC.
;
_cell_angle_alpha 90
_cell_angle_beta 112.5546(17)
_cell_angle_gamma 90
_cell_formula_units_Z 4
_cell_length_a 10.9617(5)
_cell_length_b 12.9060(6)
_cell_length_c 10.4101(5)
_cell_measurement_reflns_used 212
_cell_measurement_temperature 120(2)
_cell_measurement_theta_max 25
_cell_measurement_theta_min 3
_cell_volume 1360.09(11)
_computing_cell_refinement 'Bruker SAINT'
_computing_data_collection 'Bruker APEX II'
_computing_data_reduction 'Bruker SAINT'
_computing_molecular_graphics 'Bruker SHELXTL'
_computing_publication_material 'Bruker SHELXTL'
_computing_structure_refinement 'SHELXL-97 (Sheldrick, 1997)'
_computing_structure_solution 'SHELXS-97 (Sheldrick, 1997)'
_diffrn_ambient_temperature 120(2)
_diffrn_measured_fraction_theta_full 1.000
_diffrn_measured_fraction_theta_max 0.997
_diffrn_measurement_device_type 'Bruker APEX II CCD area detector''
_diffrn_measurement_method 'omega scans'
_diffrn_radiation_type MoK\a
_diffrn_radiation_wavelength 0.71073
_diffrn_reflns_av_unetI/netI 0.0691
_diffrn_reflns_Laue_measured_fraction_full 1.000
_diffrn_reflns_Laue_measured_fraction_max 0.997
_diffrn_reflns_limit_h_max 14
_diffrn_reflns_limit_h_min -15
_diffrn_reflns_limit_k_max 18
_diffrn_reflns_limit_k_min 0
_diffrn_reflns_limit_l_max 14
_diffrn_reflns_limit_l_min 0
_diffrn_reflns_number 3974
_diffrn_reflns_point_group_measured_fraction_full 1.000
_diffrn_reflns_point_group_measured_fraction_max 0.997
_diffrn_reflns_theta_full 25.242
_diffrn_reflns_theta_max 30.033
_diffrn_reflns_theta_min 2.012
_exptl_absorpt_coefficient_mu 0.162
_exptl_absorpt_correction_T_max 0.995
_exptl_absorpt_correction_T_min 0.970
_exptl_absorpt_correction_type multi-scan
_exptl_absorpt_process_details SADABS
_exptl_crystal_colour yellow
_exptl_crystal_density_diffrn 1.823
_exptl_crystal_description prism
_exptl_crystal_F_000 760
_exptl_crystal_size_max 0.122
_exptl_crystal_size_mid 0.101
_exptl_crystal_size_min 0.086
_refine_diff_density_max 0.330
_refine_diff_density_min -0.312
_refine_diff_density_rms 0.065
_refine_ls_extinction_method none
_refine_ls_goodness_of_fit_ref 1.010
_refine_ls_hydrogen_treatment refall
_refine_ls_matrix_type full
_refine_ls_number_parameters 263
_refine_ls_number_reflns 3974
_refine_ls_number_restraints 0
_refine_ls_restrained_S_all 1.010
_refine_ls_R_factor_all 0.0952
_refine_ls_R_factor_gt 0.0504
_refine_ls_shift/su_max 0.000
_refine_ls_shift/su_mean 0.000
_refine_ls_structure_factor_coef Fsqd
_refine_ls_weighting_details 'w=1/[\s^2^(Fo^2^)+(0.0591P)^2^] where P=(Fo^2^+2Fc^2^)/3'
_refine_ls_weighting_scheme calc
_refine_ls_wR_factor_gt 0.1111
_refine_ls_wR_factor_ref 0.1229
_reflns_Friedel_coverage 0.000
_reflns_number_gt 2475
_reflns_number_total 3974
_reflns_threshold_expression I>2\s(I)
_cod_data_source_file d1dt02688g2.cif
_cod_data_source_block a_tw
_cod_original_sg_symbol_H-M 'P 21/c'
_cod_database_code 7708207
_shelx_space_group_comment
;
The symmetry employed for this shelxl refinement is uniquely defined
by the following loop, which should always be used as a source of
symmetry information in preference to the above space-group names.
They are only intended as comments.
;
_shelx_estimated_absorpt_t_min 0.981
_shelx_estimated_absorpt_t_max 0.986
_shelxl_version_number 2014/6

loop_
_space_group_symop_operation_xyz
'x, y, z'
'-x, y+1/2, -z+1/2'
'-x, -y, -z'
'x, -y-1/2, z-1/2'

loop_
_atom_site_label
_atom_site_type_symbol
_atom_site_fract_x
_atom_site_fract_y
_atom_site_fract_z
_atom_site_U_iso_or_equiv
_atom_site_adp_type
_atom_site_occupancy
_atom_site_site_symmetry_order
_atom_site_calc_flag
_atom_site_refinement_flags_posn
_atom_site_refinement_flags_adp
_atom_site_refinement_flags_occupancy
_atom_site_disorder_assembly
_atom_site_disorder_group
O1A O 0.40791(14) 0.09069(11) 0.61037(15) 0.0335(4) Uani 1 1 d . . . . .
O2A O 0.51065(14) 0.12525(12) 0.47388(14) 0.0339(4) Uani 1 1 d . . . . .
O3A O 0.57622(15) 0.11323(11) 0.91080(15) 0.0324(4) Uani 1 1 d . . . . .
O4A O 0.64962(14) -0.01559(10) 0.82492(14) 0.0309(4) Uani 1 1 d . . . . .
O5A O 0.52279(14) 0.30538(11) 0.66996(16) 0.0340(4) Uani 1 1 d . . . . .
O6A O 0.70065(14) 0.28603(10) 0.85869(14) 0.0299(3) Uani 1 1 d . . . . .
N1A N 0.79298(15) 0.03985(12) 0.65907(16) 0.0218(3) Uani 1 1 d . . . . .
N2A N 0.89502(15) 0.06489(11) 0.62359(16) 0.0216(3) Uani 1 1 d . . . . .
N3A N 0.91120(15) 0.16696(11) 0.62951(16) 0.0202(3) Uani 1 1 d . . . . .
N4A N 0.82079(15) 0.21105(11) 0.66833(16) 0.0184(3) Uani 1 1 d . . . . .
N5A N 0.50340(15) 0.11715(12) 0.58633(17) 0.0225(3) Uani 1 1 d . . . . .
N6A N 0.61912(15) 0.07480(12) 0.82985(16) 0.0226(4) Uani 1 1 d . . . . .
N7A N 0.61512(16) 0.25662(12) 0.75149(17) 0.0232(4) Uani 1 1 d . . . . .
C1A C 0.75088(18) 0.13103(13) 0.68600(18) 0.0171(4) Uani 1 1 d . . . . .
C2A C 0.62968(18) 0.14410(13) 0.71459(19) 0.0188(4) Uani 1 1 d . . . . .
N1C N 0.26130(15) 0.23322(11) 0.78210(17) 0.0223(4) Uani 1 1 d . . . . .
N2C N 0.20557(16) 0.31758(12) 0.82641(17) 0.0219(4) Uani 1 1 d . . . . .
N3C N 0.06826(17) 0.35036(13) 0.95409(18) 0.0238(4) Uani 1 1 d . . . . .
N4C N 0.14324(14) 0.18605(11) 0.90703(16) 0.0179(3) Uani 1 1 d . . . . .
N5C N 0.08521(15) 0.10266(11) 0.94915(16) 0.0200(3) Uani 1 1 d . . . . .
N6C N 0.10766(18) -0.07720(12) 0.91641(19) 0.0238(4) Uani 1 1 d . . . . .
N7C N 0.21287(15) 0.05113(11) 0.83293(16) 0.0204(3) Uani 1 1 d . . . . .
N8C N 0.2653(2) -0.02181(12) 0.7696(2) 0.0293(4) Uani 1 1 d . . . . .
C1C C 0.13365(17) 0.28978(13) 0.89970(18) 0.0180(4) Uani 1 1 d . . . . .
C2C C 0.13097(18) 0.02288(13) 0.90087(19) 0.0189(4) Uani 1 1 d . . . . .
C3C C 0.21731(17) 0.15698(13) 0.83390(19) 0.0183(4) Uani 1 1 d . . . . .
H3NB H 0.061(2) 0.4158(17) 0.937(2) 0.027(6) Uiso 1 1 d . . . . .
H6NB H 0.049(2) -0.0909(15) 0.949(2) 0.023(6) Uiso 1 1 d . . . . .
H2NA H 0.228(3) 0.374(2) 0.814(3) 0.053(8) Uiso 1 1 d . . . . .
H6NA H 0.137(2) -0.1169(18) 0.876(3) 0.037(7) Uiso 1 1 d . . . . .
H3NA H 0.031(2) 0.3252(15) 1.000(2) 0.026(6) Uiso 1 1 d . . . . .
H8NB H 0.237(2) -0.0024(16) 0.679(2) 0.036(7) Uiso 1 1 d . . . . .
H8NA H 0.351(3) -0.0237(19) 0.809(3) 0.050(8) Uiso 1 1 d . . . . .

loop_
_atom_site_aniso_label
_atom_site_aniso_U_11
_atom_site_aniso_U_22
_atom_site_aniso_U_33
_atom_site_aniso_U_23
_atom_site_aniso_U_13
_atom_site_aniso_U_12
O1A 0.0216(7) 0.0462(9) 0.0341(8) 0.0034(7) 0.0123(6) -0.0069(6)
O2A 0.0300(8) 0.0508(10) 0.0220(8) 0.0038(7) 0.0110(7) 0.0002(7)
O3A 0.0378(9) 0.0388(9) 0.0298(8) 0.0044(6) 0.0231(7) 0.0014(7)
O4A 0.0418(9) 0.0177(7) 0.0321(8) 0.0045(6) 0.0130(7) -0.0044(6)
O5A 0.0311(8) 0.0252(8) 0.0479(10) 0.0078(7) 0.0177(7) 0.0097(6)
O6A 0.0396(9) 0.0257(8) 0.0292(8) -0.0083(6) 0.0185(7) -0.0063(6)
N1A 0.0234(9) 0.0151(7) 0.0291(9) 0.0000(6) 0.0127(7) -0.0004(6)
N2A 0.0226(8) 0.0146(8) 0.0307(9) 0.0000(6) 0.0137(7) 0.0010(6)
N3A 0.0221(8) 0.0153(7) 0.0254(9) 0.0002(6) 0.0115(7) 0.0015(6)
N4A 0.0223(8) 0.0143(7) 0.0224(8) -0.0006(6) 0.0127(7) -0.0007(6)
N5A 0.0213(8) 0.0239(8) 0.0239(9) 0.0022(7) 0.0106(7) -0.0001(7)
N6A 0.0230(9) 0.0241(9) 0.0216(9) 0.0037(7) 0.0095(7) -0.0038(7)
N7A 0.0279(9) 0.0206(8) 0.0289(9) 0.0008(7) 0.0194(8) 0.0004(7)
C1A 0.0194(9) 0.0150(8) 0.0182(9) 0.0017(7) 0.0085(8) 0.0000(7)
C2A 0.0218(10) 0.0153(8) 0.0209(9) 0.0023(7) 0.0100(8) -0.0005(7)
N1C 0.0270(9) 0.0145(7) 0.0321(9) -0.0005(7) 0.0187(8) 0.0003(6)
N2C 0.0265(9) 0.0125(8) 0.0313(10) -0.0011(7) 0.0164(8) -0.0019(7)
N3C 0.0322(10) 0.0122(8) 0.0367(10) 0.0042(7) 0.0242(8) 0.0027(7)
N4C 0.0204(8) 0.0127(7) 0.0242(8) 0.0018(6) 0.0126(7) 0.0000(6)
N5C 0.0270(9) 0.0115(7) 0.0276(9) 0.0019(6) 0.0172(7) -0.0007(6)
N6C 0.0308(10) 0.0130(8) 0.0373(10) -0.0010(7) 0.0239(8) -0.0003(7)
N7C 0.0258(9) 0.0125(7) 0.0297(9) -0.0006(6) 0.0182(7) -0.0005(6)
N8C 0.0413(12) 0.0171(8) 0.0430(12) -0.0048(8) 0.0311(10) -0.0010(8)
C1C 0.0189(9) 0.0142(9) 0.0211(10) 0.0006(7) 0.0079(8) -0.0007(7)
C2C 0.0186(9) 0.0192(9) 0.0213(9) 0.0013(7) 0.0104(8) -0.0010(7)
C3C 0.0184(9) 0.0158(9) 0.0233(10) 0.0006(7) 0.0110(8) -0.0002(7)

loop_
_atom_type_symbol
_atom_type_description
_atom_type_scat_dispersion_real
_atom_type_scat_dispersion_imag
_atom_type_scat_source
C C 0.0033 0.0016 'International Tables Vol C Tables 4.2.6.8 and 6.1.1.4'
H H 0.0000 0.0000 'International Tables Vol C Tables 4.2.6.8 and 6.1.1.4'
N N 0.0061 0.0033 'International Tables Vol C Tables 4.2.6.8 and 6.1.1.4'
O O 0.0106 0.0060 'International Tables Vol C Tables 4.2.6.8 and 6.1.1.4'

loop_
_geom_angle_atom_site_label_1
_geom_angle_atom_site_label_2
_geom_angle_atom_site_label_3
_geom_angle
_geom_angle_site_symmetry_1
_geom_angle_site_symmetry_3
_geom_angle_publ_flag
C1A N1A N2A 103.72(14) . . ?
N3A N2A N1A 109.64(14) . . ?
N2A N3A N4A 109.64(14) . . ?
N3A N4A C1A 104.09(14) . . ?
O2A N5A O1A 127.32(17) . . ?
O2A N5A C2A 116.52(15) . . ?
O1A N5A C2A 116.16(15) . . ?
O3A N6A O4A 127.14(16) . . ?
O3A N6A C2A 117.93(15) . . ?
O4A N6A C2A 114.83(14) . . ?
O6A N7A O5A 128.56(16) . . ?
O6A N7A C2A 114.30(15) . . ?
O5A N7A C2A 117.11(15) . . ?
N1A C1A N4A 112.91(16) . . ?
N1A C1A C2A 123.62(16) . . ?
N4A C1A C2A 123.03(15) . . ?
C1A C2A N7A 110.37(14) . . ?
C1A C2A N6A 115.70(14) . . ?
N7A C2A N6A 108.12(14) . . ?
C1A C2A N5A 112.06(14) . . ?
N7A C2A N5A 106.58(13) . . ?
N6A C2A N5A 103.43(13) . . ?
C3C N1C N2C 99.93(14) . . ?
C1C N2C N1C 113.77(15) . . ?
C1C N2C H2NA 129(2) . . ?
N1C N2C H2NA 117(2) . . ?
C1C N3C H3NB 120.4(14) . . ?
C1C N3C H3NA 119.8(15) . . ?
H3NB N3C H3NA 120(2) . . ?
C1C N4C C3C 107.07(14) . . ?
C1C N4C N5C 138.37(15) . . ?
C3C N4C N5C 113.73(14) . . ?
C2C N5C N4C 101.21(14) . . ?
C2C N6C H6NB 117.0(13) . . ?
C2C N6C H6NA 114.7(17) . . ?
H6NB N6C H6NA 126(2) . . ?
C3C N7C C2C 106.68(14) . . ?
C3C N7C N8C 131.19(15) . . ?
C2C N7C N8C 121.90(15) . . ?
N7C N8C H8NB 105.5(14) . . ?
N7C N8C H8NA 111.5(17) . . ?
H8NB N8C H8NA 112(2) . . ?
N3C C1C N2C 128.19(17) . . ?
N3C C1C N4C 127.39(16) . . ?
N2C C1C N4C 104.42(15) . . ?
N5C C2C N6C 125.88(17) . . ?
N5C C2C N7C 113.69(15) . . ?
N6C C2C N7C 120.39(16) . . ?
N1C C3C N4C 114.77(15) . . ?
N1C C3C N7C 140.44(16) . . ?
N4C C3C N7C 104.62(14) . . ?

loop_
_geom_bond_atom_site_label_1
_geom_bond_atom_site_label_2
_geom_bond_distance
_geom_bond_site_symmetry_2
_geom_bond_publ_flag
O1A N5A 1.215(2) . ?
O2A N5A 1.208(2) . ?
O3A N6A 1.217(2) . ?
O4A N6A 1.220(2) . ?
O5A N7A 1.217(2) . ?
O6A N7A 1.2108(19) . ?
N1A C1A 1.333(2) . ?
N1A N2A 1.345(2) . ?
N2A N3A 1.3275(19) . ?
N3A N4A 1.333(2) . ?
N4A C1A 1.340(2) . ?
N5A C2A 1.550(2) . ?
N6A C2A 1.536(2) . ?
N7A C2A 1.526(2) . ?
C1A C2A 1.478(2) . ?
N1C C3C 1.300(2) . ?
N1C N2C 1.410(2) . ?
N2C C1C 1.339(2) . ?
N2C H2NA 0.80(3) . ?
N3C C1C 1.326(2) . ?
N3C H3NB 0.86(2) . ?
N3C H3NA 0.81(2) . ?
N4C C1C 1.343(2) . ?
N4C C3C 1.361(2) . ?
N4C N5C 1.4032(19) . ?
N5C C2C 1.326(2) . ?
N6C C2C 1.338(2) . ?
N6C H6NB 0.86(2) . ?
N6C H6NA 0.80(2) . ?
N7C C3C 1.367(2) . ?
N7C C2C 1.388(2) . ?
N7C N8C 1.394(2) . ?
N8C H8NB 0.91(2) . ?
N8C H8NA 0.87(3) . ?

loop_
_geom_torsion_atom_site_label_1
_geom_torsion_atom_site_label_2
_geom_torsion_atom_site_label_3
_geom_torsion_atom_site_label_4
_geom_torsion
_geom_torsion_site_symmetry_1
_geom_torsion_site_symmetry_2
_geom_torsion_site_symmetry_3
_geom_torsion_site_symmetry_4
_geom_torsion_publ_flag
C1A N1A N2A N3A -0.12(19) . . . . ?
N1A N2A N3A N4A -0.16(19) . . . . ?
N2A N3A N4A C1A 0.37(19) . . . . ?
N2A N1A C1A N4A 0.4(2) . . . . ?
N2A N1A C1A C2A 172.92(17) . . . . ?
N3A N4A C1A N1A -0.5(2) . . . . ?
N3A N4A C1A C2A -173.07(16) . . . . ?
N1A C1A C2A N7A 175.92(16) . . . . ?
N4A C1A C2A N7A -12.3(2) . . . . ?
N1A C1A C2A N6A 52.8(2) . . . . ?
N4A C1A C2A N6A -135.41(17) . . . . ?
N1A C1A C2A N5A -65.5(2) . . . . ?
N4A C1A C2A N5A 106.35(19) . . . . ?
O6A N7A C2A C1A -65.09(19) . . . . ?
O5A N7A C2A C1A 113.38(17) . . . . ?
O6A N7A C2A N6A 62.37(18) . . . . ?
O5A N7A C2A N6A -119.17(16) . . . . ?
O6A N7A C2A N5A 173.01(14) . . . . ?
O5A N7A C2A N5A -8.53(19) . . . . ?
O3A N6A C2A C1A 138.74(17) . . . . ?
O4A N6A C2A C1A -44.7(2) . . . . ?
O3A N6A C2A N7A 14.4(2) . . . . ?
O4A N6A C2A N7A -168.99(15) . . . . ?
O3A N6A C2A N5A -98.34(17) . . . . ?
O4A N6A C2A N5A 78.25(17) . . . . ?
O2A N5A C2A C1A -25.1(2) . . . . ?
O1A N5A C2A C1A 155.29(16) . . . . ?
O2A N5A C2A N7A 95.77(18) . . . . ?
O1A N5A C2A N7A -83.88(17) . . . . ?
O2A N5A C2A N6A -150.35(16) . . . . ?
O1A N5A C2A N6A 29.99(19) . . . . ?
C3C N1C N2C C1C 0.0(2) . . . . ?
C1C N4C N5C C2C 169.2(2) . . . . ?
C3C N4C N5C C2C 1.5(2) . . . . ?
N1C N2C C1C N3C -179.30(18) . . . . ?
N1C N2C C1C N4C 1.2(2) . . . . ?
C3C N4C C1C N3C 178.65(18) . . . . ?
N5C N4C C1C N3C 10.4(4) . . . . ?
C3C N4C C1C N2C -1.8(2) . . . . ?
N5C N4C C1C N2C -170.04(19) . . . . ?
N4C N5C C2C N6C 178.17(18) . . . . ?
N4C N5C C2C N7C 0.2(2) . . . . ?
C3C N7C C2C N5C -1.8(2) . . . . ?
N8C N7C C2C N5C -176.94(18) . . . . ?
C3C N7C C2C N6C -179.90(17) . . . . ?
N8C N7C C2C N6C 5.0(3) . . . . ?
N2C N1C C3C N4C -1.2(2) . . . . ?
N2C N1C C3C N7C 173.0(2) . . . . ?
C1C N4C C3C N1C 2.1(2) . . . . ?
N5C N4C C3C N1C 173.54(16) . . . . ?
C1C N4C C3C N7C -174.14(15) . . . . ?
N5C N4C C3C N7C -2.7(2) . . . . ?
C2C N7C C3C N1C -172.0(2) . . . . ?
N8C N7C C3C N1C 2.5(4) . . . . ?
C2C N7C C3C N4C 2.57(19) . . . . ?
N8C N7C C3C N4C 177.1(2) . . . . ?
